data_7214125
loop_
_publ_author_name
'Hern\'andez, Jos\'e G.'
'Macdonald, Neil A. J.'
'Mottillo, Cristina'
'Butler, Ian S.'
'Fri\<s\<ci\'c, Tomislav'

_publ_section_title
;
 A mechanochemical strategy for oxidative addition: remarkable yields and
 stereoselectivity in the halogenation of organometallic Re(i) complexes
;
_journal_issue 3
_journal_name_full 'Green Chemistry'
_journal_page_first 1087
_journal_paper_doi 10.1039/c3gc42104j
_journal_volume 16
_journal_year 2014
_chemical_formula_moiety 'C7 H5 I2 O2 Re'
_chemical_formula_sum 'C7 H5 I2 O2 Re'
_chemical_formula_weight 561.11
_chemical_name_common dia-CpRe(CO)2I2
_chemical_name_systematic
;
 dia-cyclopentadienyldiiododicarbonyl Re(III)
;
_space_group_crystal_system monoclinic
_space_group_IT_number 12
_space_group_name_Hall '-C 2y'
_space_group_name_H-M_alt 'C 1 2/m 1'
_symmetry_space_group_name_Hall '-C 2y'
_symmetry_space_group_name_H-M 'C 1 2/m 1'
_atom_sites_solution_hydrogens geom
_audit_creation_method SHELXL-2013
_cell_angle_alpha 90
_cell_angle_beta 107.669(4)
_cell_angle_gamma 90
_cell_formula_units_Z 4
_cell_length_a 13.389(5)
_cell_length_b 9.290(4)
_cell_length_c 9.128(4)
_cell_measurement_reflns_used 1680
_cell_measurement_temperature 293(2)
_cell_measurement_theta_max 25.24
_cell_measurement_theta_min 2.71
_cell_volume 1081.8(8)
_computing_cell_refinement 'Bruker SAINT'
_computing_data_collection 'Bruker APEX2'
_computing_data_reduction 'Bruker SAINT'
_computing_molecular_graphics 'Bruker SHELXTL'
_computing_publication_material 'Bruker SHELXTL'
_computing_structure_refinement 'SHELXL-2013 (Sheldrick, 2013)'
_computing_structure_solution 'SHELXL-2013 (Sheldrickm 2013)'
_diffrn_ambient_temperature 293(2)
_diffrn_measured_fraction_theta_full 0.996
_diffrn_measured_fraction_theta_max 0.995
_diffrn_measurement_device_type 'Bruker APEX-II CCD'
_diffrn_measurement_method '\f and \w scans'
_diffrn_radiation_type MoK\a
_diffrn_radiation_wavelength 0.71073
_diffrn_reflns_av_R_equivalents 0.0620
_diffrn_reflns_av_unetI/netI 0.0632
_diffrn_reflns_Laue_measured_fraction_full 0.996
_diffrn_reflns_Laue_measured_fraction_max 0.995
_diffrn_reflns_limit_h_max 16
_diffrn_reflns_limit_h_min -13
_diffrn_reflns_limit_k_max 10
_diffrn_reflns_limit_k_min -11
_diffrn_reflns_limit_l_max 10
_diffrn_reflns_limit_l_min -10
_diffrn_reflns_number 3268
_diffrn_reflns_point_group_measured_fraction_full 0.996
_diffrn_reflns_point_group_measured_fraction_max 0.995
_diffrn_reflns_theta_full 25.242
_diffrn_reflns_theta_max 25.343
_diffrn_reflns_theta_min 2.342
_exptl_absorpt_coefficient_mu 16.901
_exptl_absorpt_correction_T_max 0.03
_exptl_absorpt_correction_T_min 0.002
_exptl_absorpt_correction_type multi-scan
_exptl_absorpt_process_details '(Blessing, 1995)'
_exptl_crystal_colour Red
_exptl_crystal_density_diffrn 3.445
_exptl_crystal_description Plates
_exptl_crystal_F_000 976
_exptl_crystal_size_max 0.4
_exptl_crystal_size_mid 0.4
_exptl_crystal_size_min 0.2
_refine_diff_density_max 2.075
_refine_diff_density_min -1.740
_refine_diff_density_rms 0.261
_refine_ls_extinction_method none
_refine_ls_goodness_of_fit_ref 1.052
_refine_ls_hydrogen_treatment constr
_refine_ls_matrix_type full
_refine_ls_number_parameters 61
_refine_ls_number_reflns 1047
_refine_ls_number_restraints 0
_refine_ls_restrained_S_all 1.052
_refine_ls_R_factor_all 0.0479
_refine_ls_R_factor_gt 0.0414
_refine_ls_shift/su_max 0.000
_refine_ls_shift/su_mean 0.000
_refine_ls_structure_factor_coef Fsqd
_refine_ls_weighting_details 'w=1/[\s^2^(Fo^2^)+(0.0574P)^2^] where P=(Fo^2^+2Fc^2^)/3'
_refine_ls_weighting_scheme calc
_refine_ls_wR_factor_gt 0.1020
_refine_ls_wR_factor_ref 0.1076
_reflns_Friedel_coverage 0.000
_reflns_number_gt 915
_reflns_number_total 1047
_reflns_threshold_expression 'I > 2\s(I)'
_cod_data_source_file c3gc42104j.txt
_cod_data_source_block dia-CpRe(CO)2I2
_cod_database_code 7214125
_shelx_space_group_comment
;
The symmetry employed for this shelxl refinement is uniquely defined
by the following loop, which should always be used as a source of
symmetry information in preference to the above space-group names.
They are only intended as comments.
;
_shelxl_version_number 2013-4

loop_
_space_group_symop_operation_xyz
'x, y, z'
'-x, y, -z'
'x+1/2, y+1/2, z'
'-x+1/2, y+1/2, -z'
'-x, -y, -z'
'x, -y, z'
'-x+1/2, -y+1/2, -z'
'x+1/2, -y+1/2, z'

loop_
_atom_site_label
_atom_site_type_symbol
_atom_site_fract_x
_atom_site_fract_y
_atom_site_fract_z
_atom_site_U_iso_or_equiv
_atom_site_adp_type
_atom_site_occupancy
_atom_site_site_symmetry_order
_atom_site_calc_flag
_atom_site_refinement_flags_posn
_atom_site_refinement_flags_adp
_atom_site_refinement_flags_occupancy
Re1 Re 0.23217(4) 0.5000 0.23767(6) 0.0376(2) Uani 1 2 d S T P
I1 I 0.17540(12) 0.5000 -0.08024(11) 0.0699(4) Uani 1 2 d S T P
I2 I 0.13664(12) 0.5000 0.46692(14) 0.0798(5) Uani 1 2 d S T P
O1 O 0.0912(7) 0.2321(10) 0.1598(10) 0.076(3) Uani 1 1 d . . .
C1 C 0.1378(9) 0.3320(12) 0.1839(12) 0.051(3) Uani 1 1 d . . .
C3A C 0.3937(18) 0.5000 0.201(3) 0.117(11) Uani 1 2 d S T P
H3A H 0.4026 0.5000 0.1040 0.140 Uiso 1 2 calc R U P
C4A C 0.3854(10) 0.3805(16) 0.290(2) 0.105(7) Uani 1 1 d . . .
H4A H 0.3866 0.2844 0.2622 0.126 Uiso 1 1 calc R U .
C5A C 0.3755(13) 0.4298(15) 0.4232(19) 0.098(5) Uani 1 1 d . . .
H5A H 0.3695 0.3723 0.5035 0.117 Uiso 1 1 calc R U .

loop_
_atom_site_aniso_label
_atom_site_aniso_U_11
_atom_site_aniso_U_22
_atom_site_aniso_U_33
_atom_site_aniso_U_23
_atom_site_aniso_U_13
_atom_site_aniso_U_12
Re1 0.0380(4) 0.0392(4) 0.0403(4) 0.000 0.0190(3) 0.000
I1 0.1034(11) 0.0677(7) 0.0422(6) 0.000 0.0277(6) 0.000
I2 0.1137(12) 0.0814(8) 0.0699(8) 0.000 0.0663(8) 0.000
O1 0.074(6) 0.061(5) 0.104(7) -0.012(5) 0.043(5) -0.021(5)
C1 0.049(7) 0.050(6) 0.057(6) 0.005(5) 0.020(6) 0.002(5)
C3A 0.053(15) 0.23(4) 0.080(16) 0.000 0.043(12) 0.000
C4A 0.032(8) 0.073(10) 0.19(2) -0.049(11) 0.011(10) -0.006(6)
C5A 0.078(11) 0.111(12) 0.088(9) 0.040(9) 0.000(8) 0.017(9)

loop_
_atom_type_symbol
_atom_type_description
_atom_type_scat_dispersion_real
_atom_type_scat_dispersion_imag
_atom_type_scat_source
C C 0.0033 0.0016 'International Tables Vol C Tables 4.2.6.8 and 6.1.1.4'
H H 0.0000 0.0000 'International Tables Vol C Tables 4.2.6.8 and 6.1.1.4'
I I -0.4742 1.8119 'International Tables Vol C Tables 4.2.6.8 and 6.1.1.4'
O O 0.0106 0.0060 'International Tables Vol C Tables 4.2.6.8 and 6.1.1.4'
Re Re -1.0185 7.2310 'International Tables Vol C Tables 4.2.6.8 and 6.1.1.4'

loop_
_geom_angle_atom_site_label_1
_geom_angle_atom_site_label_2
_geom_angle_atom_site_label_3
_geom_angle
_geom_angle_site_symmetry_1
_geom_angle_site_symmetry_3
C1 Re1 C1 104.5(6) 6_565 .
C1 Re1 C5A 107.2(5) 6_565 6_565
C1 Re1 C5A 139.1(5) . 6_565
C1 Re1 C5A 139.1(5) 6_565 .
C1 Re1 C5A 107.2(5) . .
C5A Re1 C5A 33.9(8) 6_565 .
C1 Re1 C4A 97.8(5) 6_565 6_565
C1 Re1 C4A 156.3(5) . 6_565
C5A Re1 C4A 34.8(6) 6_565 6_565
C5A Re1 C4A 57.7(6) . 6_565
C1 Re1 C4A 156.3(5) 6_565 .
C1 Re1 C4A 97.8(5) . .
C5A Re1 C4A 57.7(6) 6_565 .
C5A Re1 C4A 34.8(6) . .
C4A Re1 C4A 59.0(7) 6_565 .
C1 Re1 C3A 121.7(4) 6_565 .
C1 Re1 C3A 121.7(4) . .
C5A Re1 C3A 58.6(7) 6_565 .
C5A Re1 C3A 58.6(7) . .
C4A Re1 C3A 35.9(5) 6_565 .
C4A Re1 C3A 35.9(5) . .
C1 Re1 I2 77.3(3) 6_565 .
C1 Re1 I2 77.3(3) . .
C5A Re1 I2 85.1(5) 6_565 .
C5A Re1 I2 85.1(5) . .
C4A Re1 I2 116.1(5) 6_565 .
C4A Re1 I2 116.1(5) . .
C3A Re1 I2 141.8(6) . .
C1 Re1 I1 77.8(3) 6_565 .
C1 Re1 I1 77.8(3) . .
C5A Re1 I1 133.9(5) 6_565 .
C5A Re1 I1 133.9(5) . .
C4A Re1 I1 99.5(5) 6_565 .
C4A Re1 I1 99.5(5) . .
C3A Re1 I1 79.5(6) . .
I2 Re1 I1 138.67(5) . .
O1 C1 Re1 174.8(11) . .
C4A C3A C4A 105(2) 6_565 .
C4A C3A Re1 70.8(10) 6_565 .
C4A C3A Re1 70.8(10) . .
C4A C3A H3A 127.5 6_565 .
C4A C3A H3A 127.5 . .
Re1 C3A H3A 122.7 . .
C5A C4A C3A 107.6(14) . .
C5A C4A Re1 72.0(9) . .
C3A C4A Re1 73.3(11) . .
C5A C4A H4A 126.2 . .
C3A C4A H4A 126.2 . .
Re1 C4A H4A 120.3 . .
C5A C5A C4A 110.0(10) 6_565 .
C5A C5A Re1 73.0(4) 6_565 .
C4A C5A Re1 73.3(9) . .
C5A C5A H5A 125.0 6_565 .
C4A C5A H5A 125.0 . .
Re1 C5A H5A 120.3 . .

loop_
_geom_bond_atom_site_label_1
_geom_bond_atom_site_label_2
_geom_bond_distance
_geom_bond_site_symmetry_2
Re1 C1 1.974(11) 6_565
Re1 C1 1.974(11) .
Re1 C5A 2.237(14) 6_565
Re1 C5A 2.237(14) .
Re1 C4A 2.253(14) 6_565
Re1 C4A 2.253(14) .
Re1 C3A 2.29(2) .
Re1 I2 2.7640(15) .
Re1 I1 2.7676(16) .
O1 C1 1.102(13) .
C3A C4A 1.40(2) 6_565
C3A C4A 1.40(2) .
C3A H3A 0.9300 .
C4A C5A 1.34(3) .
C4A H4A 0.9300 .
C5A C5A 1.30(3) 6_565
C5A H5A 0.9300 .

loop_
_geom_torsion_atom_site_label_1
_geom_torsion_atom_site_label_2
_geom_torsion_atom_site_label_3
_geom_torsion_atom_site_label_4
_geom_torsion
_geom_torsion_site_symmetry_1
_geom_torsion_site_symmetry_4
C4A C3A C4A C5A -1(2) 6_565 .
Re1 C3A C4A C5A -64.3(12) . .
C4A C3A C4A Re1 63.0(14) 6_565 .
C3A C4A C5A C5A 0.8(15) . 6_565
Re1 C4A C5A C5A -64.3(4) . 6_565
C3A C4A C5A Re1 65.2(14) . .
